data_7229261
loop_
_publ_author_name
'Tao, Ye'
'Li, You'
'Pang, Xuhong'
'Li, Haiye'
'Huang, Fu-Ping'
'Qin, Huangfei'
'Bian, He-Dong'

_publ_section_title
;
 Four CuI(ett) Coordination polymorphs and Changes in XRD Upon
 Hydrothermal Condition Optimization
;
_journal_name_full CrystEngComm
_journal_paper_doi 10.1039/C7CE01595J
_journal_year 2017
_chemical_absolute_configuration unk
_chemical_formula_moiety 'C6 H10 Cu2 N8 S2'
_chemical_formula_sum 'C6 H10 Cu2 N8 S2'
_chemical_formula_weight 385.46
_chemical_name_systematic
;
 ? 
;
_space_group_crystal_system orthorhombic
_space_group_IT_number 29
_space_group_name_Hall 'P 2c -2ac'
_space_group_name_H-M_alt 'P c a 21'
_symmetry_space_group_name_Hall 'P 2c -2ac'
_symmetry_space_group_name_H-M 'P c a 21'
_atom_sites_solution_hydrogens geom
_atom_sites_solution_primary direct
_atom_sites_solution_secondary difmap
_audit_creation_date 2014-12-26
_audit_creation_method
;
  Olex2 1.1
  (compiled 2011.02.15 svn.r1672, GUI svn.r3494)
;
_audit_update_record
;
2016-06-16 deposited with the CCDC.
2017-09-29 downloaded from the CCDC.
;
_cell_angle_alpha 90.00
_cell_angle_beta 90.00
_cell_angle_gamma 90.00
_cell_formula_units_Z 4
_cell_length_a 10.8318(5)
_cell_length_b 6.4924(3)
_cell_length_c 17.1002(7)
_cell_measurement_reflns_used 5402
_cell_measurement_temperature 293(2)
_cell_measurement_theta_max 28.6070
_cell_measurement_theta_min 3.0292
_cell_volume 1202.56(9)
_computing_cell_refinement
;
CrysAlisPro, Agilent Technologies,
Version 1.171.35.11 (release 16-05-2011 CrysAlis171 .NET)
(compiled May 16 2011,17:55:39)
;
_computing_data_collection
;
CrysAlisPro, Agilent Technologies,
Version 1.171.35.11 (release 16-05-2011 CrysAlis171 .NET)
(compiled May 16 2011,17:55:39)
;
_computing_data_reduction
;
CrysAlisPro, Agilent Technologies,
Version 1.171.35.11 (release 16-05-2011 CrysAlis171 .NET)
(compiled May 16 2011,17:55:39)
;
_computing_molecular_graphics
;
O. V. Dolomanov, L. J. Bourhis, R. J. Gildea, J. A. K. Howard and H. Puschmann,
OLEX2: a complete structure solution, refinement and analysis program.
J. Appl. Cryst. (2009). 42, 339-341.
;
_computing_publication_material
;
O. V. Dolomanov, L. J. Bourhis, R. J. Gildea, J. A. K. Howard and H. Puschmann,
OLEX2: a complete structure solution, refinement and analysis program.
J. Appl. Cryst. (2009). 42, 339-341.
;
_computing_structure_refinement 'SHELXL-97 (Sheldrick, 1997)'
_computing_structure_solution 'SHELXS-97 (Sheldrick, 1990)'
_diffrn_ambient_temperature 293(2)
_diffrn_detector_area_resol_mean 16.1623
_diffrn_measured_fraction_theta_full 0.998
_diffrn_measured_fraction_theta_max 0.998
_diffrn_measurement_details
;
#__ type_ start__ end____ width___ exp.time_
  1 omega  -48.00  -21.00   1.0000    3.6900
omega____ theta____ kappa____ phi______ frames
    -      -20.4299   70.0000  156.0000 27

#__ type_ start__ end____ width___ exp.time_
  2 omega  -12.00   39.00   1.0000    3.6900
omega____ theta____ kappa____ phi______ frames
    -       21.5236   77.0000  -90.0000 51

#__ type_ start__ end____ width___ exp.time_
  3 omega  -50.00  -13.00   1.0000    3.6900
omega____ theta____ kappa____ phi______ frames
    -       21.5236  -77.0000  -90.0000 37

#__ type_ start__ end____ width___ exp.time_
  4 omega  -50.00   55.00   1.0000    3.6900
omega____ theta____ kappa____ phi______ frames
    -       21.5236  -77.0000  -60.0000 105

#__ type_ start__ end____ width___ exp.time_
  5 omega    2.00   93.00   1.0000    3.6900
omega____ theta____ kappa____ phi______ frames
    -       21.5236   70.0000  156.0000 91

#__ type_ start__ end____ width___ exp.time_
  6 omega  -43.00   55.00   1.0000    3.6900
omega____ theta____ kappa____ phi______ frames
    -       21.5236  -77.0000   30.0000 98

#__ type_ start__ end____ width___ exp.time_
  7 omega  -52.00   26.00   1.0000    3.6900
omega____ theta____ kappa____ phi______ frames
    -      -20.4299   38.0000  120.0000 78

#__ type_ start__ end____ width___ exp.time_
  8 omega  -10.00   95.00   1.0000    3.6900
omega____ theta____ kappa____ phi______ frames
    -       21.5236   38.0000   30.0000 105
;
_diffrn_measurement_device_type 'SuperNova, Single source at offset), Eos'
_diffrn_measurement_method '\w scans'
_diffrn_orient_matrix_UB_11 -0.1084522000
_diffrn_orient_matrix_UB_12 0.0067528000
_diffrn_orient_matrix_UB_13 0.0013061000
_diffrn_orient_matrix_UB_21 0.0043718000
_diffrn_orient_matrix_UB_22 0.0410635000
_diffrn_orient_matrix_UB_23 -0.0322832000
_diffrn_orient_matrix_UB_31 -0.0112490000
_diffrn_orient_matrix_UB_32 -0.0505644000
_diffrn_orient_matrix_UB_33 -0.0260846000
_diffrn_radiation_monochromator mirror
_diffrn_radiation_type 'Mo K\a'
_diffrn_radiation_wavelength 0.7107
_diffrn_reflns_av_R_equivalents 0.0297
_diffrn_reflns_av_unetI/netI 0.0213
_diffrn_reflns_limit_h_max 13
_diffrn_reflns_limit_h_min -13
_diffrn_reflns_limit_k_max 7
_diffrn_reflns_limit_k_min -7
_diffrn_reflns_limit_l_max 20
_diffrn_reflns_limit_l_min -20
_diffrn_reflns_number 10704
_diffrn_reflns_theta_full 25.50
_diffrn_reflns_theta_max 25.50
_diffrn_reflns_theta_min 3.14
_diffrn_source 'SuperNova (Mo) X-ray Source'
_exptl_absorpt_coefficient_mu 3.877
_exptl_absorpt_correction_T_max 1.00000
_exptl_absorpt_correction_T_min 0.84321
_exptl_absorpt_correction_type multi-scan
_exptl_absorpt_process_details
;
CrysAlisPro, Agilent Technologies,
Version 1.171.35.11 (release 16-05-2011 CrysAlis171 .NET)
(compiled May 16 2011,17:55:39)
Empirical absorption correction using spherical harmonics,
 implemented in SCALE3 ABSPACK scaling algorithm.
;
_exptl_crystal_density_diffrn 2.129
_exptl_crystal_density_method 'not measured'
_exptl_crystal_description block
_exptl_crystal_F_000 768
_refine_diff_density_max 3.314
_refine_diff_density_min -0.454
_refine_diff_density_rms 0.155
_refine_ls_abs_structure_details 'Flack H D (1983), Acta Cryst. A39, 876-881'
_refine_ls_abs_structure_Flack 0.0(9)
_refine_ls_extinction_method none
_refine_ls_goodness_of_fit_ref 1.084
_refine_ls_hydrogen_treatment mixed
_refine_ls_matrix_type full
_refine_ls_number_parameters 166
_refine_ls_number_reflns 2209
_refine_ls_number_restraints 1
_refine_ls_restrained_S_all 1.084
_refine_ls_R_factor_all 0.0480
_refine_ls_R_factor_gt 0.0464
_refine_ls_shift/su_max 0.001
_refine_ls_shift/su_mean 0.000
_refine_ls_structure_factor_coef Fsqd
_refine_ls_weighting_details 'calc w=1/[\s^2^(Fo^2^)+(0.0861P)^2^+0.5836P] where P=(Fo^2^+2Fc^2^)/3'
_refine_ls_weighting_scheme calc
_refine_ls_wR_factor_gt 0.1118
_refine_ls_wR_factor_ref 0.1144
_reflns_number_gt 2107
_reflns_number_total 2209
_reflns_threshold_expression >2sigma(I)
_cod_data_source_file c7ce01595j2.cif
_cod_data_source_block 2011112401aaaa
_cod_database_code 7229261
_reflns_odcompleteness_completeness 99.73
_reflns_odcompleteness_iscentric 1
_reflns_odcompleteness_theta 26.32

loop_
_space_group_symop_id
_space_group_symop_operation_xyz
1 'x, y, z'
2 '-x, -y, z+1/2'
3 '-x+1/2, y, z+1/2'
4 'x+1/2, -y, z'

loop_
_atom_site_label
_atom_site_type_symbol
_atom_site_fract_x
_atom_site_fract_y
_atom_site_fract_z
_atom_site_U_iso_or_equiv
_atom_site_adp_type
_atom_site_occupancy
_atom_site_symmetry_multiplicity
_atom_site_calc_flag
_atom_site_refinement_flags
Cu1 Cu 0.03204(5) 0.66677(9) 0.23354(5) 0.0244(2) Uani 1 1 d .
Cu2 Cu 0.22288(5) 0.16680(9) 0.24982(4) 0.0244(2) Uani 1 1 d .
S1 S 0.03262(10) 0.4787(2) 0.36299(10) 0.0225(4) Uani 1 1 d .
S2 S 0.22287(10) 0.98067(19) 0.12084(10) 0.0199(4) Uani 1 1 d .
N1 N -0.1353(4) 0.1669(5) 0.3344(3) 0.0174(9) Uani 1 1 d .
N5 N 0.3904(4) 0.6696(6) 0.1504(3) 0.0209(10) Uani 1 1 d .
N7 N 0.2721(3) 0.4521(7) 0.2131(3) 0.0184(9) Uani 1 1 d .
N8 N 0.1999(4) 0.6129(7) 0.1922(3) 0.0177(8) Uani 1 1 d .
N3 N -0.0148(4) -0.0511(8) 0.2717(3) 0.0200(9) Uani 1 1 d .
N4 N 0.0559(4) 0.1085(7) 0.2914(3) 0.0175(8) Uani 1 1 d .
C1 C -0.0206(4) 0.2382(8) 0.3298(3) 0.0189(10) Uani 1 1 d .
C4 C 0.2751(4) 0.7407(7) 0.1558(3) 0.0165(9) Uani 1 1 d .
N2 N -0.1292(4) -0.0157(7) 0.2997(3) 0.0187(11) Uani 1 1 d .
C2 C -0.1053(5) 0.5658(10) 0.4153(3) 0.0260(12) Uani 1 1 d .
H2A H -0.1033 0.7149 0.4191 0.031 Uiso 1 1 calc R
H2B H -0.1777 0.5284 0.3851 0.031 Uiso 1 1 calc R
C3 C -0.1179(7) 0.4757(12) 0.4977(5) 0.0416(17) Uani 1 1 d .
H3A H -0.1226 0.3283 0.4945 0.062 Uiso 1 1 calc R
H3B H -0.1916 0.5280 0.5218 0.062 Uiso 1 1 calc R
H3C H -0.0475 0.5143 0.5284 0.062 Uiso 1 1 calc R
N6 N 0.3849(4) 0.4879(6) 0.1904(3) 0.0138(10) Uani 1 1 d .
C5 C 0.3582(5) 1.0658(10) 0.0672(4) 0.0330(13) Uani 1 1 d .
H5A H 0.3520 1.2132 0.0589 0.040 Uiso 1 1 calc R
H5B H 0.4307 1.0410 0.0992 0.040 Uiso 1 1 calc R
C6 C 0.3754(7) 0.9662(13) -0.0076(6) 0.053(2) Uani 1 1 d .
H6A H 0.3089 1.0031 -0.0419 0.079 Uiso 1 1 calc R
H6B H 0.3764 0.8195 -0.0005 0.079 Uiso 1 1 calc R
H6C H 0.4523 1.0099 -0.0300 0.079 Uiso 1 1 calc R

loop_
_atom_site_aniso_label
_atom_site_aniso_U_11
_atom_site_aniso_U_22
_atom_site_aniso_U_33
_atom_site_aniso_U_23
_atom_site_aniso_U_13
_atom_site_aniso_U_12
Cu1 0.0147(3) 0.0195(4) 0.0389(4) -0.0038(3) 0.0044(2) 0.0004(2)
Cu2 0.0146(4) 0.0195(4) 0.0390(4) 0.0028(3) 0.0044(3) -0.00010(19)
S1 0.0219(8) 0.0203(7) 0.0252(11) -0.0039(6) 0.0007(5) -0.0030(5)
S2 0.0204(8) 0.0174(6) 0.0220(9) 0.0029(6) -0.0003(5) 0.0026(4)
N1 0.018(2) 0.012(2) 0.022(2) 0.0000(15) 0.0035(19) -0.0019(13)
N5 0.017(2) 0.025(3) 0.021(2) 0.0042(16) 0.0018(18) -0.0011(16)
N7 0.005(2) 0.020(2) 0.031(3) 0.000(2) -0.0008(16) 0.0044(15)
N8 0.017(2) 0.013(2) 0.024(2) 0.003(2) -0.0019(18) 0.0039(17)
N3 0.017(2) 0.020(2) 0.023(2) 0.004(2) 0.0043(17) 0.0018(19)
N4 0.0129(18) 0.018(2) 0.021(2) 0.002(2) 0.0020(17) 0.0028(17)
C1 0.019(2) 0.020(2) 0.017(2) 0.001(2) 0.000(2) 0.001(2)
C4 0.015(2) 0.014(2) 0.020(2) -0.0046(19) 0.0000(19) 0.0000(19)
N2 0.0088(17) 0.028(3) 0.019(3) 0.0080(18) -0.0006(19) 0.0000(16)
C2 0.033(3) 0.029(3) 0.016(3) 0.003(3) 0.008(2) 0.008(2)
C3 0.059(4) 0.051(4) 0.014(3) 0.013(3) 0.011(3) 0.001(3)
N6 0.0128(18) 0.007(2) 0.021(3) 0.0034(14) 0.0025(18) -0.0005(14)
C5 0.036(3) 0.022(3) 0.041(3) 0.010(3) 0.006(3) -0.002(2)
C6 0.060(4) 0.053(5) 0.045(5) 0.015(4) 0.020(4) -0.005(4)

loop_
_atom_type_symbol
_atom_type_description
_atom_type_scat_dispersion_real
_atom_type_scat_dispersion_imag
_atom_type_scat_source
C C 0.0033 0.0016 'International Tables Vol C Tables 4.2.6.8 and 6.1.1.4'
H H 0.0000 0.0000 'International Tables Vol C Tables 4.2.6.8 and 6.1.1.4'
Cu Cu 0.3201 1.2651 'International Tables Vol C Tables 4.2.6.8 and 6.1.1.4'
N N 0.0061 0.0033 'International Tables Vol C Tables 4.2.6.8 and 6.1.1.4'
S S 0.1246 0.1234 'International Tables Vol C Tables 4.2.6.8 and 6.1.1.4'

loop_
_geom_angle_atom_site_label_1
_geom_angle_atom_site_label_2
_geom_angle_atom_site_label_3
_geom_angle
_geom_angle_site_symmetry_1
_geom_angle_site_symmetry_3
S1 Cu1 Cu2 94.65(3) . 4_465
N8 Cu1 Cu2 162.29(14) . 4_465
N8 Cu1 S1 102.98(14) . .
N8 Cu1 N3 120.54(19) . 1_565
N8 Cu1 N6 120.33(19) . 4_465
N3 Cu1 Cu2 57.05(13) 1_565 4_465
N3 Cu1 S1 99.01(14) 1_565 .
N3 Cu1 N6 111.86(17) 1_565 4_465
N6 Cu1 Cu2 55.49(12) 4_465 4_465
N6 Cu1 S1 94.67(15) 4_465 .
S2 Cu2 Cu1 94.47(3) 1_545 4_565
N7 Cu2 Cu1 56.37(10) . 4_565
N7 Cu2 S2 99.62(15) . 1_545
N7 Cu2 N2 110.97(16) . 4
N4 Cu2 Cu1 162.48(14) . 4_565
N4 Cu2 S2 102.87(14) . 1_545
N4 Cu2 N7 121.75(17) . .
N4 Cu2 N2 118.08(19) . 4
N2 Cu2 Cu1 56.02(13) 4 4_565
N2 Cu2 S2 97.70(15) 4 1_545
C1 S1 Cu1 98.34(18) . .
C1 S1 C2 99.5(3) . .
C2 S1 Cu1 106.08(18) . .
C4 S2 Cu2 97.30(18) . 1_565
C4 S2 C5 100.5(3) . .
C5 S2 Cu2 107.3(2) . 1_565
N2 N1 C1 103.7(4) . .
C4 N5 N6 102.9(4) . .
N8 N7 Cu2 129.4(3) . .
N6 N7 Cu2 120.2(3) . .
N6 N7 N8 109.1(4) . .
N7 N8 Cu1 125.0(3) . .
C4 N8 Cu1 128.6(3) . .
C4 N8 N7 104.6(4) . .
N4 N3 Cu1 130.3(3) . 1_545
N4 N3 N2 107.8(4) . .
N2 N3 Cu1 120.1(3) . 1_545
N3 N4 Cu2 125.7(3) . .
N3 N4 C1 104.8(4) . .
C1 N4 Cu2 128.0(4) . .
N1 C1 S1 126.6(4) . .
N1 C1 N4 112.7(4) . .
N4 C1 S1 120.6(4) . .
N5 C4 S2 125.6(4) . .
N8 C4 S2 121.2(3) . .
N8 C4 N5 113.1(4) . .
N1 N2 Cu2 124.8(3) . 4_455
N1 N2 N3 110.9(4) . .
N3 N2 Cu2 119.1(4) . 4_455
S1 C2 H2A 108.8 . .
S1 C2 H2B 108.8 . .
H2A C2 H2B 107.7 . .
C3 C2 S1 113.9(4) . .
C3 C2 H2A 108.8 . .
C3 C2 H2B 108.8 . .
C2 C3 H3A 109.5 . .
C2 C3 H3B 109.5 . .
C2 C3 H3C 109.5 . .
H3A C3 H3B 109.5 . .
H3A C3 H3C 109.5 . .
H3B C3 H3C 109.5 . .
N5 N6 Cu1 125.3(3) . 4_565
N7 N6 Cu1 122.8(4) . 4_565
N7 N6 N5 110.1(4) . .
S2 C5 H5A 108.6 . .
S2 C5 H5B 108.6 . .
H5A C5 H5B 107.6 . .
C6 C5 S2 114.5(5) . .
C6 C5 H5A 108.6 . .
C6 C5 H5B 108.6 . .
C5 C6 H6A 109.5 . .
C5 C6 H6B 109.5 . .
C5 C6 H6C 109.5 . .
H6A C6 H6B 109.5 . .
H6A C6 H6C 109.5 . .
H6B C6 H6C 109.5 . .

loop_
_geom_bond_atom_site_label_1
_geom_bond_atom_site_label_2
_geom_bond_distance
_geom_bond_site_symmetry_2
Cu1 Cu2 3.5297(8) 4_465
Cu1 S1 2.528(2) .
Cu1 N8 1.981(4) .
Cu1 N3 2.010(5) 1_565
Cu1 N6 2.023(4) 4_465
Cu2 Cu1 3.5297(8) 4_565
Cu2 S2 2.515(2) 1_545
Cu2 N7 2.027(5) .
Cu2 N4 1.980(4) .
Cu2 N2 2.063(5) 4
S1 C1 1.759(5) .
S1 C2 1.831(5) .
S2 Cu2 2.515(2) 1_565
S2 C4 1.762(5) .
S2 C5 1.815(6) .
N1 C1 1.328(6) .
N1 N2 1.328(6) .
N5 C4 1.334(7) .
N5 N6 1.365(6) .
N7 N8 1.353(6) .
N7 N6 1.303(6) .
N8 C4 1.319(7) .
N3 Cu1 2.010(5) 1_545
N3 N4 1.331(6) .
N3 N2 1.348(7) .
N4 C1 1.351(7) .
N2 Cu2 2.063(5) 4_455
C2 H2A 0.9700 .
C2 H2B 0.9700 .
C2 C3 1.531(9) .
C3 H3A 0.9600 .
C3 H3B 0.9600 .
C3 H3C 0.9600 .
N6 Cu1 2.023(4) 4_565
C5 H5A 0.9700 .
C5 H5B 0.9700 .
C5 C6 1.446(12) .
C6 H6A 0.9600 .
C6 H6B 0.9600 .
C6 H6C 0.9600 .

loop_
_geom_torsion_atom_site_label_1
_geom_torsion_atom_site_label_2
_geom_torsion_atom_site_label_3
_geom_torsion_atom_site_label_4
_geom_torsion
_geom_torsion_site_symmetry_1
_geom_torsion_site_symmetry_4
Cu1 Cu2 N7 N8 -178.5(6) 4_565 .
Cu1 Cu2 N7 N6 16.7(4) 4_565 .
Cu1 Cu2 N4 N3 -148.0(4) 4_565 .
Cu1 Cu2 N4 C1 48.4(7) 4_565 .
Cu1 S1 C1 N1 -99.6(5) . .
Cu1 S1 C1 N4 76.6(4) . .
Cu1 S1 C2 C3 -177.2(4) . .
Cu1 N8 C4 S2 -12.4(7) . .
Cu1 N8 C4 N5 166.6(4) . .
Cu1 N3 N4 Cu2 27.5(6) 1_545 .
Cu1 N3 N4 C1 -165.8(4) 1_545 .
Cu1 N3 N2 Cu2 -35.4(5) 1_545 4_455
Cu1 N3 N2 N1 168.9(4) 1_545 .
Cu2 Cu1 S1 C1 88.53(16) 4_465 .
Cu2 Cu1 S1 C2 -13.9(2) 4_465 .
Cu2 Cu1 N8 N7 -151.2(3) 4_465 .
Cu2 Cu1 N8 C4 46.5(8) 4_465 .
Cu2 S2 C4 N5 -101.0(5) 1_565 .
Cu2 S2 C4 N8 77.9(4) 1_565 .
Cu2 S2 C5 C6 177.4(5) 1_565 .
Cu2 N7 N8 Cu1 28.9(7) . .
Cu2 N7 N8 C4 -165.3(4) . .
Cu2 N7 N6 Cu1 -29.7(6) . 4_565
Cu2 N7 N6 N5 164.8(4) . .
Cu2 N4 C1 S1 -10.7(6) . .
Cu2 N4 C1 N1 166.0(4) . .
S1 Cu1 N8 N7 23.2(4) . .
S1 Cu1 N8 C4 -139.1(4) . .
S2 Cu2 N7 N8 92.5(5) 1_545 .
S2 Cu2 N7 N6 -72.3(4) 1_545 .
S2 Cu2 N4 N3 23.6(4) 1_545 .
S2 Cu2 N4 C1 -140.0(4) 1_545 .
N7 Cu2 N4 N3 133.7(4) . .
N7 Cu2 N4 C1 -29.9(5) . .
N7 N8 C4 S2 -177.5(4) . .
N7 N8 C4 N5 1.5(6) . .
N8 Cu1 S1 C1 -89.8(2) . .
N8 Cu1 S1 C2 167.8(2) . .
N8 N7 N6 Cu1 162.6(4) . 4_565
N8 N7 N6 N5 -2.9(6) . .
N3 Cu1 S1 C1 145.9(2) 1_565 .
N3 Cu1 S1 C2 43.4(2) 1_565 .
N3 Cu1 N8 N7 132.1(4) 1_565 .
N3 Cu1 N8 C4 -30.3(5) 1_565 .
N3 N4 C1 S1 -177.0(3) . .
N3 N4 C1 N1 -0.3(6) . .
N4 Cu2 N7 N8 -19.2(5) . .
N4 Cu2 N7 N6 175.9(4) . .
N4 N3 N2 Cu2 158.1(3) . 4_455
N4 N3 N2 N1 2.4(6) . .
C1 S1 C2 C3 81.2(5) . .
C1 N1 N2 Cu2 -156.6(4) . 4_455
C1 N1 N2 N3 -2.5(6) . .
C4 S2 C5 C6 76.3(6) . .
C4 N5 N6 Cu1 -161.5(4) . 4_565
C4 N5 N6 N7 3.6(6) . .
N2 Cu2 N7 N8 -165.3(5) 4 .
N2 Cu2 N7 N6 29.8(4) 4 .
N2 Cu2 N4 N3 -82.5(5) 4 .
N2 Cu2 N4 C1 113.9(4) 4 .
N2 N1 C1 S1 178.1(4) . .
N2 N1 C1 N4 1.7(6) . .
N2 N3 N4 Cu2 -167.9(4) . .
N2 N3 N4 C1 -1.2(6) . .
C2 S1 C1 N1 8.4(5) . .
C2 S1 C1 N4 -175.4(4) . .
N6 Cu1 S1 C1 32.8(2) 4_465 .
N6 Cu1 S1 C2 -69.6(2) 4_465 .
N6 Cu1 N8 N7 -80.1(5) 4_465 .
N6 Cu1 N8 C4 117.5(5) 4_465 .
N6 N5 C4 S2 175.8(4) . .
N6 N5 C4 N8 -3.1(6) . .
N6 N7 N8 Cu1 -164.9(4) . .
N6 N7 N8 C4 0.9(6) . .
C5 S2 C4 N5 8.2(5) . .
C5 S2 C4 N8 -172.9(5) . .
